data_7039826
loop_
_publ_author_name
'Wedlock, Louise E.'
'Barnard, Peter J.'
'Filipovska, Aleksandra'
'Skelton, Brian W.'
'Berners-Price, Susan J'
'Baker, Murray V.'

_publ_section_title
;
 Dinuclear Au(i) N-heterocyclic carbene complexes derived from
 unsymmetrical azolium cyclophane salts: potential probes for live cell
 imaging applications.
;
_journal_issue 30
_journal_name_full 'Dalton transactions (Cambridge, England : 2003)'
_journal_page_first 12221
_journal_page_last 12236
_journal_paper_doi 10.1039/c6dt01409g
_journal_volume 45
_journal_year 2016
_chemical_absolute_configuration ad
_chemical_formula_moiety 'C36 H40 Au2 N8, Br, Cl, 3(H2 O) '
_chemical_formula_sum 'C36 H46 Au2 Br Cl N8 O3'
_chemical_formula_weight 1148.1
_chemical_name_systematic
;
 ?
;
_space_group_IT_number 26
_symmetry_cell_setting orthorhombic
_symmetry_space_group_name_Hall 'P 2c -2'
_symmetry_space_group_name_H-M 'P m c 21'
_atom_sites_solution_hydrogens geom
_atom_sites_solution_primary direct
_atom_sites_solution_secondary difmap
_audit_creation_date 2007-02-15T14:18:22-00:00
_audit_creation_method 'WinGX routine CIF_UPDATE'
_audit_update_record
;
2015-10-21 deposited with the CCDC.
2016-07-04 downloaded from the CCDC.
;
_cell_angle_alpha 90
_cell_angle_beta 90
_cell_angle_gamma 90
_cell_formula_units_Z 2
_cell_length_a 14.5133(5)
_cell_length_b 7.1167(2)
_cell_length_c 19.1502(5)
_cell_measurement_reflns_used 7925
_cell_measurement_temperature 100(2)
_cell_measurement_theta_max 31.8741
_cell_measurement_theta_min 2.8609
_cell_volume 1977.96(10)
_computing_cell_refinement
;
        CrysAlis RED, Oxford Diffraction Ltd.,
        Version 1.171.31.7 (release 18-10-2006 CrysAlis171 .NET)
        (compiled Oct 18 2006,16:28:17)
;
_computing_data_collection
;
        CrysAlis CCD, Oxford Diffraction Ltd.,
        Version 1.171.31.7 (release 18-10-2006 CrysAlis171 .NET)
        (compiled Oct 18 2006,16:28:17)
;
_computing_data_reduction
;
        CrysAlis RED, Oxford Diffraction Ltd.,
        Version 1.171.31.7 (release 18-10-2006 CrysAlis171 .NET)
        (compiled Oct 18 2006,16:28:17)
;
_computing_molecular_graphics 'Diamond (Brandenburg, K., (1999)'
_computing_publication_material 'WinGX Farrugia, L. J. (1999)'
_computing_structure_refinement 'SHELXL-97 (Sheldrick, 1997)'
_computing_structure_solution 'SIR92 (Altomare et al., 1994)'
_diffrn_ambient_temperature 100(2)
_diffrn_detector_area_resol_mean 16.0009
_diffrn_measured_fraction_theta_full 0.996
_diffrn_measured_fraction_theta_max 0.962
_diffrn_measurement_device_type
;
 Oxford Diffraction Xcalibur diffractometer
;
_diffrn_measurement_method '\w scans'
_diffrn_orient_matrix_UB_11 0.0900927503
_diffrn_orient_matrix_UB_12 0.0155848649
_diffrn_orient_matrix_UB_13 0.0108343836
_diffrn_orient_matrix_UB_21 0.0261718794
_diffrn_orient_matrix_UB_22 0.0065498841
_diffrn_orient_matrix_UB_23 -0.035474174
_diffrn_orient_matrix_UB_31 -0.0342133457
_diffrn_orient_matrix_UB_32 0.0458630631
_diffrn_orient_matrix_UB_33 0.0013249575
_diffrn_radiation_monochromator graphite
_diffrn_radiation_type MoK\a
_diffrn_radiation_wavelength 0.71073
_diffrn_reflns_av_R_equivalents 0.0789
_diffrn_reflns_av_unetI/netI 0.1177
_diffrn_reflns_limit_h_max 18
_diffrn_reflns_limit_h_min -21
_diffrn_reflns_limit_k_max 10
_diffrn_reflns_limit_k_min -10
_diffrn_reflns_limit_l_max 27
_diffrn_reflns_limit_l_min -28
_diffrn_reflns_number 27729
_diffrn_reflns_theta_full 31
_diffrn_reflns_theta_max 31.96
_diffrn_reflns_theta_min 2.86
_exptl_absorpt_coefficient_mu 8.532
_exptl_absorpt_correction_T_max 1
_exptl_absorpt_correction_T_min 0.37824
_exptl_absorpt_correction_type multi-scan
_exptl_absorpt_process_details
;
        CrysAlis RED, Oxford Diffraction Ltd.,
        Version 1.171.31.7 (release 18-10-2006 CrysAlis171 .NET)
        (compiled Oct 18 2006,16:28:17)
        Empirical absorption correction using spherical harmonics,
 implemented in SCALE3 ABSPACK scaling algorithm.
;
_exptl_crystal_colour colourless
_exptl_crystal_density_diffrn 1.928
_exptl_crystal_density_method 'not measured'
_exptl_crystal_description plate
_exptl_crystal_F_000 1104
_exptl_crystal_size_max 0.23
_exptl_crystal_size_mid 0.12
_exptl_crystal_size_min 0.02
_refine_diff_density_max 4.257
_refine_diff_density_min -1.768
_refine_diff_density_rms 0.283
_refine_ls_abs_structure_details 'Flack H D (1983), Acta Cryst. A39, 876-881'
_refine_ls_abs_structure_Flack 0.062(19)
_refine_ls_extinction_method none
_refine_ls_goodness_of_fit_ref 1.008
_refine_ls_hydrogen_treatment constr
_refine_ls_matrix_type full
_refine_ls_number_parameters 239
_refine_ls_number_reflns 6523
_refine_ls_number_restraints 1
_refine_ls_restrained_S_all 1.008
_refine_ls_R_factor_all 0.0975
_refine_ls_R_factor_gt 0.0603
_refine_ls_shift/su_max 0.041
_refine_ls_shift/su_mean 0.003
_refine_ls_structure_factor_coef Fsqd
_refine_ls_weighting_details 'calc w=1/[\s^2^(Fo^2^)+(0.0750P)^2^] where P=(Fo^2^+2Fc^2^)/3'
_refine_ls_weighting_scheme calc
_refine_ls_wR_factor_gt 0.1367
_refine_ls_wR_factor_ref 0.1462
_reflns_number_gt 4368
_reflns_number_total 6523
_reflns_threshold_expression I>2sigma(I)
_cod_data_source_file c6dt01409g3.cif
_cod_data_source_block lw1193
_cod_depositor_comments 'Adding full bibliography for 7039821--7039830.cif.'
_cod_original_sg_symbol_Hall p_2c_-2
_cod_database_code 7039826

loop_
_symmetry_equiv_pos_as_xyz
'x, y, z'
'-x, -y, z+1/2'
'-x, y, z'
'x, -y, z+1/2'

loop_
_atom_site_label
_atom_site_type_symbol
_atom_site_fract_x
_atom_site_fract_y
_atom_site_fract_z
_atom_site_U_iso_or_equiv
_atom_site_adp_type
_atom_site_occupancy
_atom_site_symmetry_multiplicity
_atom_site_calc_flag
_atom_site_refinement_flags
_atom_site_disorder_assembly
_atom_site_disorder_group
Au1 Au 0 0.51253(6) 0.499988(18) 0.03169(10) Uani 1 2 d S . .
Au2 Au 0 0.95796(5) 0.545569(16) 0.02787(9) Uani 1 2 d S . .
Br1 Br 0 0.8349(3) 0.28087(9) 0.0521(6) Uani 0.5 2 d SP . .
Cl1 Cl 0 0.8349(3) 0.28087(9) 0.0521(6) Uani 0.5 2 d SP . .
O2 O 0.5 0.597(5) 0.6880(15) 0.1615(17) Uani 0.5 2 d SP . .
Br2 Br 0.5 0.6259(10) 0.6681(2) 0.1615(17) Uani 0.5 2 d SP . .
O3 Cl 0.5 0.3094(15) 0.6039(5) 0.091(3) Uiso 0.5 2 d SP . .
CL3 O 0.5 0.197(4) 0.6042(13) 0.091(3) Uiso 0.5 2 d SP . .
C11 C 0.1213(6) 0.5599(12) 0.6671(4) 0.041(2) Uani 1 1 d . . .
H11A H 0.0774 0.6296 0.6372 0.049 Uiso 1 1 calc R . .
H11B H 0.0857 0.5073 0.7066 0.049 Uiso 1 1 calc R . .
C12 C 0.1900(6) 0.6989(11) 0.6961(4) 0.038(2) Uani 1 1 d . . .
H12A H 0.2524 0.6653 0.6795 0.046 Uiso 1 1 calc R . .
H12B H 0.1899 0.6905 0.7477 0.046 Uiso 1 1 calc R . .
C1 C 0.1599(7) 0.3948(10) 0.6243(4) 0.040(2) Uani 1 1 d . . .
H1A H 0.2114 0.3364 0.6503 0.048 Uiso 1 1 calc R . .
H1B H 0.1112 0.2988 0.6184 0.048 Uiso 1 1 calc R . .
N21 N 0.1928(5) 0.4528(8) 0.5555(4) 0.0345(16) Uani 1 1 d . . .
C22 C 0.1352(6) 0.5080(10) 0.5021(5) 0.0359(19) Uani 1 1 d . . .
N23 N 0.1958(4) 0.5540(9) 0.4490(4) 0.0336(17) Uani 1 1 d . . .
C24 C 0.2902(6) 0.5320(11) 0.4711(6) 0.047(3) Uani 1 1 d . . .
H24 H 0.3439 0.5573 0.4444 0.056 Uiso 1 1 calc R . .
C25 C 0.2868(7) 0.4673(11) 0.5384(5) 0.045(2) Uani 1 1 d . . .
H25 H 0.3376 0.4382 0.5676 0.054 Uiso 1 1 calc R . .
C2 C 0.1702(6) 0.6221(12) 0.3789(4) 0.037(2) Uani 1 1 d . . .
H2A H 0.1079 0.6781 0.3813 0.044 Uiso 1 1 calc R . .
H2B H 0.1672 0.5134 0.3467 0.044 Uiso 1 1 calc R . .
C31 C 0.2347(5) 0.9535(10) 0.3681(4) 0.0311(18) Uani 1 1 d . . .
C32 C 0.2358(5) 0.7657(11) 0.3491(3) 0.033(2) Uani 1 1 d . . .
C33 C 0.3015(6) 0.7002(16) 0.3001(3) 0.037(2) Uani 1 1 d . . .
H33 H 0.3028 0.5709 0.2877 0.045 Uiso 1 1 calc R . .
C34 C 0.3629(6) 0.8217(15) 0.2705(5) 0.052(3) Uani 1 1 d . . .
H34 H 0.4054 0.7769 0.2366 0.063 Uiso 1 1 calc R . .
C35 C 0.3641(6) 1.0187(18) 0.2902(4) 0.043(3) Uani 1 1 d . . .
H35 H 0.4067 1.1048 0.2704 0.052 Uiso 1 1 calc R . .
C36 C 0.3005(6) 1.0737(12) 0.3388(4) 0.037(2) Uani 1 1 d . . .
H36 H 0.301 1.2011 0.3536 0.045 Uiso 1 1 calc R . .
C3 C 0.1694(5) 1.0307(10) 0.4200(4) 0.0301(19) Uani 1 1 d . . .
H3A H 0.1626 1.1674 0.412 0.036 Uiso 1 1 calc R . .
H3B H 0.1083 0.9718 0.4129 0.036 Uiso 1 1 calc R . .
N41 N 0.1986(4) 0.9994(8) 0.4919(4) 0.0270(15) Uani 1 1 d . . .
C42 C 0.1412(5) 0.9655(8) 0.5466(5) 0.0238(15) Uani 1 1 d . . .
N43 N 0.1989(5) 0.9406(8) 0.6019(3) 0.0261(16) Uani 1 1 d . . .
C44 C 0.2863(6) 0.9632(10) 0.5828(4) 0.0258(19) Uani 1 1 d . . .
H44 H 0.3386 0.9527 0.6123 0.031 Uiso 1 1 calc R . .
C45 C 0.2874(5) 1.0028(11) 0.5156(4) 0.0253(18) Uani 1 1 d . . .
H45 H 0.3406 1.0291 0.4884 0.03 Uiso 1 1 calc R . .
C4 C 0.1683(7) 0.9009(12) 0.6744(4) 0.033(2) Uani 1 1 d . . .
H4A H 0.1011 0.9225 0.678 0.04 Uiso 1 1 calc R . .
H4B H 0.1994 0.9888 0.7068 0.04 Uiso 1 1 calc R . .
O4 O 0.5 0.123(2) 0.4486(8) 0.044(4) Uiso 0.5 2 d SP A 3
O5 O 0.5 0.727(3) 0.4627(10) 0.069(6) Uiso 0.5 2 d SP B 4
O6 O 0 0.2890(7) 0.3220(3) 0.0085(11) Uiso 1 2 d S C 5

loop_
_atom_site_aniso_label
_atom_site_aniso_U_11
_atom_site_aniso_U_22
_atom_site_aniso_U_33
_atom_site_aniso_U_23
_atom_site_aniso_U_13
_atom_site_aniso_U_12
Au1 0.0291(2) 0.03483(18) 0.03112(19) -0.00574(18) 0 0
Au2 0.02164(19) 0.03292(17) 0.02905(19) -0.0050(2) 0 0
Br1 0.0332(9) 0.0908(16) 0.0325(8) 0.0163(10) 0 0
Cl1 0.0332(9) 0.0908(16) 0.0325(8) 0.0163(10) 0 0
O2 0.058(2) 0.301(4) 0.125(3) -0.167(3) 0 0
Br2 0.058(2) 0.301(4) 0.125(3) -0.167(3) 0 0
C11 0.023(4) 0.054(5) 0.045(4) 0.001(4) 0.002(4) -0.013(4)
C12 0.042(5) 0.046(4) 0.027(3) -0.005(3) 0.003(4) 0.007(4)
C1 0.058(5) 0.020(4) 0.043(4) 0.013(3) -0.011(4) -0.002(4)
N21 0.036(3) 0.029(3) 0.038(4) -0.007(3) -0.014(3) 0.007(3)
C22 0.041(4) 0.028(3) 0.039(4) -0.004(3) -0.004(5) -0.009(3)
N23 0.019(3) 0.030(3) 0.052(4) 0.000(3) 0.003(3) 0.003(3)
C24 0.031(4) 0.034(4) 0.075(6) -0.012(4) -0.013(5) 0.019(3)
C25 0.056(6) 0.036(4) 0.042(5) 0.002(4) -0.008(5) 0.015(4)
C2 0.029(4) 0.042(4) 0.040(4) -0.013(4) -0.001(4) -0.008(3)
C31 0.024(4) 0.041(4) 0.028(3) -0.003(3) -0.002(3) 0.000(3)
C32 0.023(4) 0.049(5) 0.026(3) 0.003(4) 0.002(3) -0.002(3)
C33 0.027(5) 0.047(6) 0.038(4) 0.003(3) 0.011(3) -0.002(5)
C34 0.032(4) 0.095(7) 0.030(4) 0.007(5) 0.003(4) 0.017(5)
C35 0.025(4) 0.070(7) 0.034(4) 0.006(4) -0.008(3) -0.010(6)
C36 0.037(4) 0.044(5) 0.031(4) 0.006(3) -0.002(4) -0.005(4)
C3 0.028(4) 0.032(4) 0.030(3) 0.004(3) -0.008(3) 0.007(3)
N41 0.015(3) 0.031(3) 0.035(3) -0.006(3) -0.008(3) 0.015(2)
C42 0.031(4) 0.019(3) 0.021(3) -0.004(3) -0.004(4) 0.005(3)
N43 0.034(4) 0.029(3) 0.016(3) 0.005(2) -0.004(3) 0.010(3)
C44 0.023(4) 0.026(4) 0.028(3) 0.005(3) 0.002(3) 0.006(3)
C45 0.009(3) 0.034(3) 0.034(4) -0.005(3) 0.005(3) -0.004(3)
C4 0.035(5) 0.045(4) 0.020(3) 0.005(3) 0.007(3) -0.001(4)

loop_
_atom_type_symbol
_atom_type_description
_atom_type_scat_dispersion_real
_atom_type_scat_dispersion_imag
_atom_type_scat_source
C C 0.0033 0.0016 'International Tables Vol C Tables 4.2.6.8 and 6.1.1.4'
H H 0 0 'International Tables Vol C Tables 4.2.6.8 and 6.1.1.4'
N N 0.0061 0.0033 'International Tables Vol C Tables 4.2.6.8 and 6.1.1.4'
Cl Cl 0.1484 0.1585 'International Tables Vol C Tables 4.2.6.8 and 6.1.1.4'
Au Au -2.0133 8.8022 'International Tables Vol C Tables 4.2.6.8 and 6.1.1.4'
O O 0.0106 0.006 'International Tables Vol C Tables 4.2.6.8 and 6.1.1.4'
Br Br -0.2901 2.4595 'International Tables Vol C Tables 4.2.6.8 and 6.1.1.4'

loop_
_geom_angle_atom_site_label_1
_geom_angle_atom_site_label_2
_geom_angle_atom_site_label_3
_geom_angle
_geom_angle_site_symmetry_1
C22 Au1 C22 177.0(5) 3
C22 Au1 Au2 90.6(2) 3
C22 Au1 Au2 90.6(2) .
C42 Au2 C42 176.8(4) 3
C42 Au2 Au1 91.59(17) 3
C42 Au2 Au1 91.59(17) .
C12 C11 C1 117.1(7) .
C12 C11 H11A 108 .
C1 C11 H11A 108 .
C12 C11 H11B 108 .
C1 C11 H11B 108 .
H11A C11 H11B 107.3 .
C11 C12 C4 112.3(7) .
C11 C12 H12A 109.1 .
C4 C12 H12A 109.1 .
C11 C12 H12B 109.1 .
C4 C12 H12B 109.1 .
H12A C12 H12B 107.9 .
N21 C1 C11 112.6(6) .
N21 C1 H1A 109.1 .
C11 C1 H1A 109.1 .
N21 C1 H1B 109.1 .
C11 C1 H1B 109.1 .
H1A C1 H1B 107.8 .
C22 N21 C25 113.2(7) .
C22 N21 C1 123.4(7) .
C25 N21 C1 123.3(7) .
N21 C22 N23 103.1(7) .
N21 C22 Au1 128.8(7) .
N23 C22 Au1 128.0(7) .
C22 N23 C24 111.2(7) .
C22 N23 C2 126.0(7) .
C24 N23 C2 122.8(7) .
C25 C24 N23 106.2(9) .
C25 C24 H24 126.9 .
N23 C24 H24 126.9 .
C24 C25 N21 106.2(8) .
C24 C25 H25 126.9 .
N21 C25 H25 126.9 .
N23 C2 C32 114.1(6) .
N23 C2 H2A 108.7 .
C32 C2 H2A 108.7 .
N23 C2 H2B 108.7 .
C32 C2 H2B 108.7 .
H2A C2 H2B 107.6 .
C32 C31 C36 118.5(7) .
C32 C31 C3 122.8(7) .
C36 C31 C3 118.7(7) .
C31 C32 C33 119.9(8) .
C31 C32 C2 123.2(7) .
C33 C32 C2 116.9(8) .
C34 C33 C32 120.4(10) .
C34 C33 H33 119.8 .
C32 C33 H33 119.8 .
C33 C34 C35 120.7(8) .
C33 C34 H34 119.6 .
C35 C34 H34 119.6 .
C36 C35 C34 116.5(9) .
C36 C35 H35 121.8 .
C34 C35 H35 121.8 .
C35 C36 C31 123.9(9) .
C35 C36 H36 118 .
C31 C36 H36 118 .
N41 C3 C31 113.1(6) .
N41 C3 H3A 109 .
C31 C3 H3A 109 .
N41 C3 H3B 109 .
C31 C3 H3B 109 .
H3A C3 H3B 107.8 .
C42 N41 C45 109.0(7) .
C42 N41 C3 125.2(6) .
C45 N41 C3 125.8(7) .
N41 C42 N43 104.2(6) .
N41 C42 Au2 127.6(6) .
N43 C42 Au2 128.2(6) .
C44 N43 C42 110.8(6) .
C44 N43 C4 124.5(7) .
C42 N43 C4 124.6(7) .
C45 C44 N43 107.9(7) .
C45 C44 H44 126.1 .
N43 C44 H44 126.1 .
C44 C45 N41 108.0(7) .
C44 C45 H45 126 .
N41 C45 H45 126 .
N43 C4 C12 111.8(7) .
N43 C4 H4A 109.3 .
C12 C4 H4A 109.3 .
N43 C4 H4B 109.3 .
C12 C4 H4B 109.3 .
H4A C4 H4B 107.9 .

loop_
_geom_bond_atom_site_label_1
_geom_bond_atom_site_label_2
_geom_bond_distance
_geom_bond_site_symmetry_2
Au1 C22 1.963(9) 3
Au1 C22 1.963(9) .
Au1 Au2 3.2880(6) .
Au2 C42 2.051(7) 3
Au2 C42 2.051(7) .
C11 C12 1.511(11) .
C11 C1 1.538(12) .
C11 H11A 0.99 .
C11 H11B 0.99 .
C12 C4 1.529(11) .
C12 H12A 0.99 .
C12 H12B 0.99 .
C1 N21 1.460(11) .
C1 H1A 0.99 .
C1 H1B 0.99 .
N21 C22 1.379(11) .
N21 C25 1.406(12) .
C22 N23 1.384(11) .
N23 C24 1.443(11) .
N23 C2 1.473(11) .
C24 C25 1.369(14) .
C24 H24 0.95 .
C25 H25 0.95 .
C2 C32 1.509(11) .
C2 H2A 0.99 .
C2 H2B 0.99 .
C31 C32 1.386(11) .
C31 C36 1.398(11) .
C31 C3 1.479(11) .
C32 C33 1.417(11) .
C33 C34 1.365(13) .
C33 H33 0.95 .
C34 C35 1.452(16) .
C34 H34 0.95 .
C35 C36 1.368(12) .
C35 H35 0.95 .
C36 H36 0.95 .
C3 N41 1.459(10) .
C3 H3A 0.99 .
C3 H3B 0.99 .
N41 C42 1.359(11) .
N41 C45 1.366(9) .
C42 N43 1.362(10) .
N43 C44 1.330(11) .
N43 C4 1.485(9) .
C44 C45 1.317(11) .
C44 H44 0.95 .
C45 H45 0.95 .
C4 H4A 0.99 .
C4 H4B 0.99 .
